data_4312867
loop_
_publ_author_name
'Laurence K. Thompson'
'Liang Zhao'
'Zhiqiang Xu'
'David O. Miller'
'William M. Reiff'

_publ_section_title
;
 Self-Assembled Supramolecular M9(Mn(II), Fe(III), Zn(II)), M5(Fe(III)),
 and [M3]2(Pb(II)) Complexes: Structural, Magnetic, and M\"ossbauer
 Properties
;
_journal_name_full 'Inorganic Chemistry'
_journal_page_first 128
_journal_page_last 139
_journal_paper_doi 10.1021/ic020468y
_journal_volume 42
_journal_year 2003
_chemical_formula_sum 'C121 H113 Cl12 Mn9 N56 O44.5'
_chemical_formula_weight 3983.53
_chemical_name_systematic
; 
 ? 
;
_space_group_IT_number 2
_symmetry_cell_setting triclinic
_symmetry_space_group_name_Hall '-P 1'
_symmetry_space_group_name_H-M 'P -1'
_atom_sites_solution_hydrogens geom
_atom_sites_solution_primary direct
_atom_sites_solution_secondary difmap
_audit_creation_method SHELXL-97
_cell_angle_alpha 70.506(2)
_cell_angle_beta 86.4400(10)
_cell_angle_gamma 75.175(2)
_cell_formula_units_Z 2
_cell_length_a 18.1788(13)
_cell_length_b 18.8569(14)
_cell_length_c 25.8712(19)
_cell_measurement_temperature 193(2)
_cell_measurement_theta_max 26.4
_cell_volume 8079.2(10)
_computing_structure_refinement 'SHELXL-97 (Sheldrick, 1997)'
_computing_structure_solution 'SHELXS-97 (Sheldrick, 1990)'
_diffrn_ambient_temperature 193(2)
_diffrn_radiation_monochromator graphite
_diffrn_radiation_source 'rotating anode'
_diffrn_radiation_type MoK\a
_diffrn_radiation_wavelength 0.71073
_diffrn_reflns_av_R_equivalents 0.0309
_diffrn_reflns_av_sigmaI/netI 0.0632
_diffrn_reflns_limit_h_max 22
_diffrn_reflns_limit_h_min -22
_diffrn_reflns_limit_k_max 23
_diffrn_reflns_limit_k_min -20
_diffrn_reflns_limit_l_max 30
_diffrn_reflns_limit_l_min -32
_diffrn_reflns_number 46796
_diffrn_reflns_theta_max 26.38
_diffrn_reflns_theta_min 1.18
_exptl_absorpt_coefficient_mu 0.973
_exptl_absorpt_correction_T_max 0.7859
_exptl_absorpt_correction_T_min 0.5882
_exptl_absorpt_correction_type 'face indexed Gaussian integration'
_exptl_crystal_colour red-brown
_exptl_crystal_density_diffrn 1.637
_exptl_crystal_density_method 'not measured'
_exptl_crystal_description prism
_exptl_crystal_F_000 4032
_exptl_crystal_size_max 0.61
_exptl_crystal_size_mid 0.49
_exptl_crystal_size_min 0.26
_refine_ls_extinction_method none
_refine_ls_goodness_of_fit_ref 1.029
_refine_ls_hydrogen_treatment mixed
_refine_ls_matrix_type full
_refine_ls_number_parameters 2102
_refine_ls_number_reflns 32415
_refine_ls_number_restraints 0
_refine_ls_restrained_S_all 1.029
_refine_ls_R_factor_all 0.1210
_refine_ls_R_factor_gt 0.0720
_refine_ls_shift/su_max 0.000
_refine_ls_shift/su_mean 0.000
_refine_ls_structure_factor_coef Fsqd
_refine_ls_weighting_details 'calc w=1/[\s^2^(Fo^2^)+(0.1471P)^2^+15.9354P] where P=(Fo^2^+2Fc^2^)/3'
_refine_ls_weighting_scheme calc
_refine_ls_wR_factor_gt 0.2145
_refine_ls_wR_factor_ref 0.2534
_reflns_number_gt 19697
_reflns_number_total 32415
_reflns_threshold_expression >2sigma(I)
_cod_data_source_file ic020468y_s1.cif
_cod_data_source_block Compound3
_cod_original_formula_sum 'C121 H113 Cl12 Mn9 N56 O44.50'
_cod_database_code 4312867

loop_
_symmetry_equiv_pos_as_xyz
'x, y, z'
'-x, -y, -z'

loop_
_atom_site_label
_atom_site_type_symbol
_atom_site_fract_x
_atom_site_fract_y
_atom_site_fract_z
_atom_site_U_iso_or_equiv
_atom_site_adp_type
_atom_site_occupancy
_atom_site_symmetry_multiplicity
_atom_site_calc_flag
_atom_site_refinement_flags
_atom_site_disorder_assembly
_atom_site_disorder_group
Mn1 Mn 0.11747(5) -0.35697(5) 0.37306(4) 0.0288(2) Uani 1 1 d . . .
Mn2 Mn 0.25540(5) -0.21945(5) 0.32868(3) 0.0252(2) Uani 1 1 d . . .
Mn3 Mn 0.40299(5) -0.10745(6) 0.25086(4) 0.0297(2) Uani 1 1 d . . .
Mn4 Mn -0.04224(5) -0.15974(5) 0.29680(4) 0.0275(2) Uani 1 1 d . . .
Mn5 Mn 0.09802(5) -0.02186(5) 0.25363(3) 0.02375(19) Uani 1 1 d . . .
Mn6 Mn 0.24983(5) 0.09072(5) 0.17752(3) 0.0268(2) Uani 1 1 d . . .
Mn7 Mn -0.20272(5) 0.04437(6) 0.25310(4) 0.0329(2) Uani 1 1 d . . .
Mn8 Mn -0.06166(5) 0.18115(5) 0.21394(4) 0.0274(2) Uani 1 1 d . . .
Mn9 Mn 0.09144(5) 0.29286(5) 0.14052(4) 0.0306(2) Uani 1 1 d . . .
Cl1 Cl 0.17092(9) -0.05147(10) 0.52024(6) 0.0389(4) Uani 1 1 d . . .
Cl2 Cl 0.03126(9) 0.12221(9) 0.45894(6) 0.0325(3) Uani 1 1 d . . .
Cl3 Cl -0.12118(10) 0.31304(10) 0.42259(7) 0.0424(4) Uani 1 1 d . . .
Cl4 Cl -0.00690(11) -0.19272(11) 0.04770(7) 0.0503(5) Uani 1 1 d . . .
Cl5 Cl 0.11892(11) -0.05554(11) 0.00540(6) 0.0478(5) Uani 1 1 d . . .
Cl6 Cl 0.26594(12) 0.05930(12) -0.07092(7) 0.0587(6) Uani 1 1 d . . .
Cl7 Cl -0.19812(15) 0.49597(16) 0.27509(11) 0.0799(7) Uani 1 1 d . . .
Cl8 Cl 0.16610(10) 0.31229(11) 0.39314(7) 0.0469(4) Uani 1 1 d . . .
Cl9 Cl 0.42617(10) 0.41606(11) 0.22955(9) 0.0543(5) Uani 1 1 d . . .
Cl10 Cl 0.24911(16) -0.31969(16) 0.08407(10) 0.0840(8) Uani 1 1 d . . .
Cl11 Cl 0.4799(2) -0.2900(3) 0.48795(15) 0.1191(12) Uani 1 1 d . . .
Cl12 Cl 0.3356(2) 0.3059(2) -0.06416(13) 0.1045(11) Uani 1 1 d . . .
O1 O 0.1734(2) -0.2735(2) 0.38321(16) 0.0282(9) Uani 1 1 d . . .
O2 O 0.3291(2) -0.1393(2) 0.31804(16) 0.0305(9) Uani 1 1 d . . .
O3 O 0.0211(2) -0.0821(2) 0.30993(16) 0.0272(9) Uani 1 1 d . . .
O4 O 0.1778(2) 0.0527(2) 0.24614(15) 0.0274(9) Uani 1 1 d . . .
O5 O -0.1342(2) 0.1142(2) 0.27056(17) 0.0311(9) Uani 1 1 d . . .
O6 O 0.0262(2) 0.2448(2) 0.21101(16) 0.0291(9) Uani 1 1 d . . .
O7 O 0.0474(2) -0.2674(2) 0.30149(16) 0.0305(9) Uani 1 1 d . . .
O8 O -0.1232(2) -0.0550(2) 0.23820(17) 0.0326(10) Uani 1 1 d . . .
O9 O 0.1805(2) -0.1329(2) 0.25915(15) 0.0268(9) Uani 1 1 d . . .
O10 O 0.0108(2) 0.0798(2) 0.19865(16) 0.0292(9) Uani 1 1 d . . .
O11 O 0.3221(2) -0.0264(2) 0.18418(16) 0.0313(9) Uani 1 1 d . . .
O12 O 0.1583(2) 0.1885(2) 0.12481(16) 0.0314(9) Uani 1 1 d . . .
O13 O -0.2491(9) 0.4447(10) 0.2941(6) 0.219(7) Uani 1 1 d . . .
O14 O -0.2432(7) 0.5578(6) 0.2365(5) 0.184(6) Uani 1 1 d . . .
O15 O -0.1795(8) 0.5124(9) 0.3193(6) 0.221(7) Uani 1 1 d . . .
O16 O -0.1367(5) 0.4597(5) 0.2496(4) 0.117(3) Uani 1 1 d . . .
O17 O 0.1237(5) 0.2563(5) 0.4063(3) 0.094(2) Uani 1 1 d . . .
O18 O 0.2365(3) 0.2845(4) 0.3700(3) 0.0703(17) Uani 1 1 d . . .
O19 O 0.1244(4) 0.3815(4) 0.3542(3) 0.086(2) Uani 1 1 d . . .
O20 O 0.1801(3) 0.3289(4) 0.4414(2) 0.0637(16) Uani 1 1 d . . .
O21 O 0.3647(4) 0.3806(4) 0.2492(3) 0.079(2) Uani 1 1 d . . .
O22 O 0.4543(3) 0.4033(4) 0.1802(3) 0.0717(18) Uani 1 1 d . . .
O23 O 0.4866(4) 0.3859(6) 0.2688(4) 0.122(3) Uani 1 1 d . . .
O24 O 0.3970(4) 0.4962(4) 0.2208(4) 0.090(2) Uani 1 1 d . . .
O25 O 0.1820(4) -0.2628(5) 0.0722(4) 0.109(3) Uani 1 1 d . . .
O26 O 0.2499(7) -0.3797(5) 0.1310(3) 0.143(4) Uani 1 1 d . . .
O27 O 0.2675(4) -0.3478(4) 0.0382(3) 0.100(3) Uani 1 1 d . . .
O28 O 0.3095(6) -0.2843(8) 0.0934(4) 0.159(5) Uani 1 1 d . . .
O29 O 0.4845(16) -0.3657(8) 0.5040(12) 0.43(2) Uani 1 1 d . . .
O30 O 0.4177(7) -0.2463(7) 0.4537(6) 0.202(7) Uani 1 1 d . . .
O31 O 0.5447(7) -0.2669(12) 0.4643(5) 0.271(12) Uani 1 1 d . . .
O32 O 0.4868(8) -0.2810(16) 0.5361(6) 0.311(13) Uani 1 1 d . . .
O33 O 0.2636(7) 0.3168(11) -0.0490(7) 0.244(8) Uani 1 1 d . . .
O34 O 0.3730(10) 0.2241(8) -0.0356(6) 0.231(8) Uani 1 1 d . . .
O35 O 0.3430(6) 0.3221(7) -0.1209(3) 0.174(6) Uani 1 1 d . . .
O36 O 0.3716(14) 0.3465(13) -0.0474(7) 0.303(12) Uani 1 1 d . . .
O37 O 0.2951(4) 0.1010(4) 0.3926(3) 0.0776(18) Uiso 1 1 d . . .
O38 O 0.5079(5) 0.1936(5) 0.3144(4) 0.121(3) Uiso 1 1 d . . .
O39 O 0.6866(5) 0.4595(5) 0.4338(4) 0.102(2) Uiso 1 1 d . . .
O40 O 0.4819(8) 0.8796(8) 0.0114(6) 0.178(5) Uiso 1 1 d . . .
O42 O 0.4414(7) 0.9272(7) 0.4534(5) 0.165(4) Uiso 1 1 d . . .
O43 O 0.3132(6) 0.1584(6) 0.4950(5) 0.139(3) Uiso 1 1 d . . .
O44 O 0.6111(6) 0.2172(6) 0.0051(5) 0.133(3) Uiso 1 1 d . . .
O45 O 0.4306(10) 1.0062(10) 0.5185(7) 0.110(5) Uiso 0.50 1 d P . .
O46 O 0.6679(12) 0.2184(13) 0.4191(9) 0.147(8) Uiso 0.50 1 d P . .
O47 O 0.4738(11) 0.5736(11) 0.0678(8) 0.126(6) Uiso 0.50 1 d P . .
N1 N 0.0254(3) -0.4224(3) 0.4078(2) 0.0348(12) Uani 1 1 d . . .
N2 N -0.0404(3) -0.3042(3) 0.4950(2) 0.0362(12) Uani 1 1 d . . .
N3 N 0.0606(3) -0.3164(3) 0.4358(2) 0.0286(11) Uani 1 1 d . . .
N4 N 0.0822(3) -0.2576(3) 0.4488(2) 0.0282(11) Uani 1 1 d . . .
N5 N 0.2274(3) -0.1630(3) 0.39113(19) 0.0258(10) Uani 1 1 d . . .
N6 N 0.3550(3) -0.0436(3) 0.3459(2) 0.0333(12) Uani 1 1 d . . .
N7 N 0.4036(3) -0.0383(3) 0.3015(2) 0.0338(12) Uani 1 1 d . . .
N8 N 0.4344(3) 0.0652(3) 0.3193(2) 0.0412(13) Uani 1 1 d . . .
N9 N 0.4885(3) -0.0299(3) 0.2165(2) 0.0364(12) Uani 1 1 d . . .
N10 N -0.1334(3) -0.2284(3) 0.3367(2) 0.0347(12) Uani 1 1 d . . .
N11 N -0.1733(3) -0.1306(3) 0.4378(2) 0.0408(13) Uani 1 1 d . . .
N12 N -0.0855(3) -0.1317(3) 0.3686(2) 0.0279(11) Uani 1 1 d . . .
N13 N -0.0583(3) -0.0785(3) 0.3838(2) 0.0264(10) Uani 1 1 d . . .
N14 N 0.0821(2) 0.0213(3) 0.32335(18) 0.0231(10) Uani 1 1 d . . .
N15 N 0.2140(3) 0.1373(3) 0.28143(19) 0.0272(10) Uani 1 1 d . . .
N16 N 0.2601(3) 0.1471(3) 0.23627(19) 0.0279(11) Uani 1 1 d . . .
N17 N 0.2997(3) 0.2391(3) 0.2620(2) 0.0373(12) Uani 1 1 d . . .
N18 N 0.3418(3) 0.1633(3) 0.1487(2) 0.0320(11) Uani 1 1 d . . .
N19 N -0.2866(3) -0.0317(3) 0.2928(2) 0.0396(13) Uani 1 1 d . . .
N20 N -0.3228(3) 0.0530(4) 0.4016(3) 0.0524(16) Uani 1 1 d . . .
N21 N -0.2384(3) 0.0608(3) 0.3297(2) 0.0344(12) Uani 1 1 d . . .
N22 N -0.2107(3) 0.1119(3) 0.3466(2) 0.0326(12) Uani 1 1 d . . .
N23 N -0.0683(3) 0.2102(3) 0.28907(19) 0.0255(10) Uani 1 1 d . . .
N24 N 0.0665(3) 0.3241(3) 0.2502(2) 0.0301(11) Uani 1 1 d . . .
N25 N 0.1100(3) 0.3371(3) 0.2035(2) 0.0316(11) Uani 1 1 d . . .
N26 N 0.1680(3) 0.4082(3) 0.2396(2) 0.0423(14) Uani 1 1 d . . .
N27 N 0.1924(3) 0.3540(3) 0.1168(2) 0.0364(12) Uani 1 1 d . . .
N28 N 0.2202(3) -0.4634(3) 0.3969(2) 0.0366(12) Uani 1 1 d . . .
N29 N 0.2395(3) -0.4571(3) 0.2554(2) 0.0367(12) Uani 1 1 d . . .
N30 N 0.1510(3) -0.3894(3) 0.30203(19) 0.0279(10) Uani 1 1 d . . .
N31 N 0.1175(3) -0.3419(3) 0.25054(19) 0.0294(11) Uani 1 1 d . . .
N32 N -0.0269(3) -0.1675(3) 0.2139(2) 0.0281(11) Uani 1 1 d . . .
N33 N -0.1605(3) 0.0075(3) 0.1462(2) 0.0356(12) Uani 1 1 d . . .
N34 N -0.2038(3) 0.0646(3) 0.1664(2) 0.0347(12) Uani 1 1 d . . .
N35 N -0.2580(4) 0.1280(4) 0.0785(2) 0.0538(17) Uani 1 1 d . . .
N36 N -0.2919(3) 0.1639(3) 0.2072(3) 0.0410(14) Uani 1 1 d . . .
N37 N 0.3500(3) -0.3342(3) 0.3529(2) 0.0341(12) Uani 1 1 d . . .
N38 N 0.3612(3) -0.3315(3) 0.2124(2) 0.0426(14) Uani 1 1 d . . .
N39 N 0.2848(3) -0.2537(3) 0.25799(19) 0.0278(11) Uani 1 1 d . . .
N40 N 0.2482(3) -0.2077(3) 0.20744(19) 0.0276(10) Uani 1 1 d . . .
N41 N 0.1030(3) -0.0326(3) 0.17227(18) 0.0233(10) Uani 1 1 d . . .
N42 N -0.0355(3) 0.1412(3) 0.1082(2) 0.0306(11) Uani 1 1 d . . .
N43 N -0.0790(3) 0.1970(3) 0.1296(2) 0.0293(11) Uani 1 1 d . . .
N44 N -0.1392(3) 0.2584(3) 0.0447(2) 0.0469(15) Uani 1 1 d . . .
N45 N -0.1613(3) 0.2972(3) 0.1732(2) 0.0351(12) Uani 1 1 d . . .
N46 N 0.4907(3) -0.2263(3) 0.2782(2) 0.0352(12) Uani 1 1 d . . .
N47 N 0.5051(4) -0.2232(4) 0.1376(3) 0.075(2) Uani 1 1 d . . .
N48 N 0.4220(3) -0.1503(3) 0.1831(2) 0.0343(12) Uani 1 1 d . . .
N49 N 0.3860(3) -0.1041(3) 0.1332(2) 0.0360(12) Uani 1 1 d . . .
N50 N 0.2447(3) 0.0738(3) 0.09796(19) 0.0286(11) Uani 1 1 d . . .
N51 N 0.1067(3) 0.2487(3) 0.0358(2) 0.0327(12) Uani 1 1 d . . .
N52 N 0.0644(3) 0.3039(3) 0.0582(2) 0.0333(12) Uani 1 1 d . . .
N53 N -0.0032(4) 0.3636(4) -0.0241(2) 0.0475(15) Uani 1 1 d . . .
N54 N -0.0132(3) 0.3997(3) 0.1047(2) 0.0377(12) Uani 1 1 d . . .
N55 N 0.7078(13) 0.8002(12) 0.1957(9) 0.219(8) Uiso 1 1 d . . .
N56 N 0.0578(9) 0.5682(9) 0.1399(7) 0.165(6) Uiso 1 1 d . . .
C1 C 0.0114(4) -0.4772(4) 0.3915(3) 0.0416(16) Uani 1 1 d . . .
C2 C -0.0505(5) -0.5094(4) 0.4098(3) 0.0490(18) Uani 1 1 d . . .
C3 C -0.0977(4) -0.4837(5) 0.4460(3) 0.0496(19) Uani 1 1 d . . .
C4 C -0.0835(4) -0.4262(4) 0.4649(3) 0.0357(14) Uani 1 1 d . . .
C5 C -0.0215(3) -0.3965(4) 0.4439(2) 0.0308(13) Uani 1 1 d . . .
C6 C 0.0000(3) -0.3347(4) 0.4597(2) 0.0308(13) Uani 1 1 d . . .
C7 C 0.1403(3) -0.2415(3) 0.4193(2) 0.0265(12) Uani 1 1 d . . .
C8 C 0.1736(3) -0.1815(3) 0.4274(2) 0.0250(12) Uani 1 1 d . . .
C9 C 0.1539(3) -0.1472(4) 0.4676(2) 0.0281(12) Uani 1 1 d . . .
C10 C 0.1914(3) -0.0940(3) 0.4691(2) 0.0297(13) Uani 1 1 d . . .
C11 C 0.2469(3) -0.0730(4) 0.4318(2) 0.0301(13) Uani 1 1 d . . .
C12 C 0.2632(3) -0.1102(4) 0.3931(2) 0.0285(12) Uani 1 1 d . . .
C13 C 0.3203(3) -0.0968(4) 0.3498(2) 0.0294(13) Uani 1 1 d . . .
C14 C 0.4392(3) 0.0167(4) 0.2905(3) 0.0315(13) Uani 1 1 d . . .
C15 C 0.4880(3) 0.0238(4) 0.2411(3) 0.0325(14) Uani 1 1 d . . .
C16 C 0.5272(4) 0.0807(4) 0.2206(3) 0.0427(16) Uani 1 1 d . . .
C17 C 0.5667(4) 0.0842(5) 0.1730(3) 0.0521(19) Uani 1 1 d . . .
C18 C 0.5675(4) 0.0295(5) 0.1478(3) 0.053(2) Uani 1 1 d . . .
C19 C 0.5285(4) -0.0259(5) 0.1707(3) 0.0485(18) Uani 1 1 d . . .
C20 C -0.1541(4) -0.2805(4) 0.3195(3) 0.0448(17) Uani 1 1 d . . .
C21 C -0.2096(5) -0.3175(4) 0.3449(4) 0.054(2) Uani 1 1 d . . .
C22 C -0.2450(4) -0.3012(5) 0.3891(3) 0.0513(19) Uani 1 1 d . . .
C23 C -0.2242(4) -0.2474(4) 0.4077(3) 0.0410(16) Uani 1 1 d . . .
C24 C -0.1688(3) -0.2130(4) 0.3804(3) 0.0310(13) Uani 1 1 d . . .
C25 C -0.1411(3) -0.1556(4) 0.3973(2) 0.0300(13) Uani 1 1 d . . .
C26 C -0.0051(3) -0.0573(3) 0.3506(2) 0.0250(12) Uani 1 1 d . . .
C27 C 0.0301(3) 0.0000(3) 0.3607(2) 0.0237(11) Uani 1 1 d . . .
C28 C 0.0132(3) 0.0303(3) 0.4034(2) 0.0262(12) Uani 1 1 d . . .
C29 C 0.0508(3) 0.0836(3) 0.4057(2) 0.0238(11) Uani 1 1 d . . .
C30 C 0.1043(3) 0.1071(3) 0.3675(2) 0.0258(12) Uani 1 1 d . . .
C31 C 0.1189(3) 0.0722(3) 0.3267(2) 0.0232(11) Uani 1 1 d . . .
C32 C 0.1739(3) 0.0887(3) 0.2821(2) 0.0252(12) Uani 1 1 d . . .
C33 C 0.2999(3) 0.1970(4) 0.2290(2) 0.0315(13) Uani 1 1 d . . .
C34 C 0.3481(3) 0.2076(4) 0.1792(3) 0.0331(14) Uani 1 1 d . . .
C35 C 0.3927(4) 0.2588(4) 0.1646(3) 0.0432(16) Uani 1 1 d . . .
C36 C 0.4332(4) 0.2670(4) 0.1165(3) 0.0462(17) Uani 1 1 d . . .
C37 C 0.4282(4) 0.2220(5) 0.0855(3) 0.0506(19) Uani 1 1 d . . .
C38 C 0.3814(4) 0.1706(4) 0.1036(3) 0.0432(16) Uani 1 1 d . . .
C39 C -0.3060(4) -0.0825(4) 0.2739(3) 0.0442(17) Uani 1 1 d . . .
C40 C -0.3584(4) -0.1241(4) 0.2998(4) 0.053(2) Uani 1 1 d . . .
C41 C -0.3926(4) -0.1120(4) 0.3463(4) 0.054(2) Uani 1 1 d . . .
C42 C -0.3730(4) -0.0595(4) 0.3662(3) 0.0455(17) Uani 1 1 d . . .
C43 C -0.3199(4) -0.0212(4) 0.3389(3) 0.0367(15) Uani 1 1 d . . .
C44 C -0.2924(4) 0.0346(4) 0.3578(3) 0.0379(15) Uani 1 1 d . . .
C45 C -0.1585(3) 0.1349(3) 0.3134(2) 0.0283(13) Uani 1 1 d . . .
C46 C -0.1216(3) 0.1906(3) 0.3248(2) 0.0261(12) Uani 1 1 d . . .
C47 C -0.1400(3) 0.2225(3) 0.3666(2) 0.0289(13) Uani 1 1 d . . .
C48 C -0.1002(3) 0.2728(3) 0.3707(2) 0.0271(12) Uani 1 1 d . . .
C49 C -0.0434(3) 0.2927(3) 0.3346(2) 0.0257(12) Uani 1 1 d . . .
C50 C -0.0294(3) 0.2598(3) 0.2932(2) 0.0273(12) Uani 1 1 d . . .
C51 C 0.0255(3) 0.2767(3) 0.2489(2) 0.0262(12) Uani 1 1 d . . .
C52 C 0.1574(4) 0.3790(4) 0.2011(3) 0.0334(14) Uani 1 1 d . . .
C53 C 0.2015(4) 0.3952(4) 0.1495(3) 0.0412(16) Uani 1 1 d . . .
C54 C 0.2473(5) 0.4455(5) 0.1349(3) 0.055(2) Uani 1 1 d . . .
C55 C 0.2871(5) 0.4548(5) 0.0867(4) 0.060(2) Uani 1 1 d . . .
C56 C 0.2787(4) 0.4115(5) 0.0549(3) 0.056(2) Uani 1 1 d . . .
C57 C 0.2323(4) 0.3631(4) 0.0708(3) 0.0417(16) Uani 1 1 d . . .
C58 C 0.2530(4) -0.5028(5) 0.4472(3) 0.0473(18) Uani 1 1 d . . .
C59 C 0.3097(4) -0.5707(5) 0.4585(3) 0.054(2) Uani 1 1 d . . .
C60 C 0.3354(4) -0.5993(4) 0.4174(4) 0.054(2) Uani 1 1 d . . .
C61 C 0.3033(4) -0.5600(4) 0.3646(3) 0.0443(17) Uani 1 1 d . . .
C62 C 0.2474(3) -0.4920(3) 0.3558(3) 0.0299(13) Uani 1 1 d . . .
C63 C 0.2107(3) -0.4439(3) 0.3014(2) 0.0276(12) Uani 1 1 d . . .
C64 C 0.0667(3) -0.2832(3) 0.2563(2) 0.0258(12) Uani 1 1 d . . .
C65 C 0.0243(3) -0.2282(3) 0.2057(2) 0.0275(12) Uani 1 1 d . . .
C66 C 0.0341(3) -0.2374(4) 0.1546(3) 0.0326(14) Uani 1 1 d . . .
C67 C -0.0116(4) -0.1822(4) 0.1117(3) 0.0343(14) Uani 1 1 d . . .
C68 C -0.0692(3) -0.1134(3) 0.1717(3) 0.0309(13) Uani 1 1 d . . .
C69 C -0.0637(4) -0.1179(4) 0.1190(3) 0.0346(14) Uani 1 1 d . . .
C70 C -0.1217(3) -0.0484(3) 0.1865(2) 0.0295(13) Uani 1 1 d . . .
C71 C -0.2500(4) 0.1224(4) 0.1301(3) 0.0349(14) Uani 1 1 d . . .
C72 C -0.2965(3) 0.1834(4) 0.1516(3) 0.0384(15) Uani 1 1 d . . .
C73 C -0.3403(4) 0.2539(4) 0.1185(3) 0.0465(18) Uani 1 1 d . . .
C74 C -0.3822(4) 0.3055(4) 0.1438(4) 0.057(2) Uani 1 1 d . . .
C75 C -0.3775(4) 0.2860(5) 0.1998(4) 0.063(2) Uani 1 1 d . . .
C76 C -0.3329(4) 0.2152(5) 0.2304(4) 0.055(2) Uani 1 1 d . . .
C77 C 0.3800(4) -0.3764(5) 0.4035(3) 0.0480(18) Uani 1 1 d . . .
C78 C 0.4347(4) -0.4454(5) 0.4142(3) 0.055(2) Uani 1 1 d . . .
C79 C 0.4597(4) -0.4733(4) 0.3725(4) 0.056(2) Uani 1 1 d . . .
C80 C 0.4300(4) -0.4312(4) 0.3197(3) 0.0458(17) Uani 1 1 d . . .
C81 C 0.3756(3) -0.3628(4) 0.3117(3) 0.0312(13) Uani 1 1 d . . .
C82 C 0.3378(3) -0.3130(3) 0.2569(2) 0.0289(13) Uani 1 1 d . . .
C83 C 0.1972(3) -0.1489(3) 0.2138(2) 0.0245(12) Uani 1 1 d . . .
C84 C 0.1528(3) -0.0945(3) 0.1643(2) 0.0252(12) Uani 1 1 d . . .
C85 C 0.1605(3) -0.1034(3) 0.1123(2) 0.0293(13) Uani 1 1 d . . .
C86 C 0.1138(3) -0.0469(4) 0.0706(2) 0.0310(13) Uani 1 1 d . . .
C87 C 0.0626(3) 0.0165(4) 0.0786(2) 0.0315(13) Uani 1 1 d . . .
C88 C 0.0589(3) 0.0212(3) 0.1309(2) 0.0265(12) Uani 1 1 d . . .
C89 C 0.0074(3) 0.0858(4) 0.1470(2) 0.0285(13) Uani 1 1 d . . .
C90 C -0.1287(3) 0.2526(4) 0.0960(2) 0.0312(13) Uani 1 1 d . . .
C91 C -0.1744(3) 0.3126(4) 0.1186(3) 0.0313(13) Uani 1 1 d . . .
C92 C -0.2253(4) 0.3786(4) 0.0882(3) 0.0424(16) Uani 1 1 d . . .
C93 C -0.2657(4) 0.4317(4) 0.1124(3) 0.0494(18) Uani 1 1 d . . .
C94 C -0.2526(5) 0.4167(5) 0.1675(3) 0.053(2) Uani 1 1 d . . .
C95 C -0.2002(4) 0.3485(4) 0.1961(3) 0.0465(17) Uani 1 1 d . . .
C96 C 0.5185(4) -0.2654(4) 0.3284(3) 0.0414(16) Uani 1 1 d . . .
C97 C 0.5761(4) -0.3337(5) 0.3404(3) 0.054(2) Uani 1 1 d . . .
C98 C 0.6054(4) -0.3607(5) 0.2989(4) 0.063(2) Uani 1 1 d . . .
C99 C 0.5765(5) -0.3201(5) 0.2454(3) 0.062(2) Uani 1 1 d . . .
C100 C 0.5177(4) -0.2539(4) 0.2366(3) 0.0419(16) Uani 1 1 d . . .
C101 C 0.4786(4) -0.2064(4) 0.1823(3) 0.0448(17) Uani 1 1 d . . .
C102 C 0.3367(3) -0.0436(3) 0.1391(2) 0.0294(13) Uani 1 1 d . . .
C103 C 0.2928(3) 0.0125(3) 0.0888(2) 0.0287(12) Uani 1 1 d . . .
C104 C 0.3004(3) 0.0042(4) 0.0378(3) 0.0351(14) Uani 1 1 d . . .
C105 C 0.2570(4) 0.0639(4) -0.0052(2) 0.0369(15) Uani 1 1 d . . .
C106 C 0.2072(4) 0.1275(4) 0.0035(2) 0.0352(14) Uani 1 1 d . . .
C107 C 0.2020(3) 0.1298(4) 0.0568(2) 0.0296(13) Uani 1 1 d . . .
C108 C 0.1522(3) 0.1944(4) 0.0734(2) 0.0296(13) Uani 1 1 d . . .
C109 C 0.0120(4) 0.3578(4) 0.0266(3) 0.0355(14) Uani 1 1 d . . .
C110 C -0.0331(3) 0.4156(4) 0.0516(3) 0.0337(14) Uani 1 1 d . . .
C111 C -0.0899(4) 0.4795(4) 0.0246(3) 0.0449(17) Uani 1 1 d . . .
C112 C -0.1286(4) 0.5287(4) 0.0523(3) 0.055(2) Uani 1 1 d . . .
C113 C -0.1115(4) 0.5120(4) 0.1060(3) 0.0505(19) Uani 1 1 d . . .
C114 C -0.0536(4) 0.4475(4) 0.1309(3) 0.0495(18) Uani 1 1 d . . .
C115 C 0.0029(8) 0.5415(8) 0.2428(6) 0.108(4) Uiso 1 1 d . . .
C116 C 0.7627(12) 0.7596(12) 0.1837(9) 0.158(7) Uiso 1 1 d . . .
C117 C 0.8148(11) 0.7191(11) 0.1596(8) 0.161(7) Uiso 1 1 d . . .
C118 C 0.6242(7) 0.2129(7) -0.0330(5) 0.091(3) Uiso 1 1 d . . .
C121 C 0.7240(5) 0.5059(5) 0.4214(4) 0.065(2) Uiso 1 1 d . . .
C122 C 0.0224(8) 0.5623(8) 0.1877(7) 0.116(4) Uiso 1 1 d . . .
C123 C 0.5333(6) 0.9158(6) 0.0118(4) 0.074(3) Uiso 1 1 d . . .
H1 H -0.0277 -0.2627 0.5020 0.040 Uiso 1 1 d . . .
H2 H -0.0843 -0.3210 0.5104 0.040 Uiso 1 1 d . . .
H3 H 0.4003 0.0623 0.3496 0.047 Uiso 1 1 d . . .
H4 H 0.4624 0.1035 0.3099 0.047 Uiso 1 1 d . . .
H5 H 0.0458 -0.4957 0.3664 0.045 Uiso 1 1 d . . .
H6 H -0.0596 -0.5503 0.3981 0.051 Uiso 1 1 d . . .
H7 H -0.1414 -0.5027 0.4575 0.053 Uiso 1 1 d . . .
H8 H -0.1143 -0.4093 0.4925 0.038 Uiso 1 1 d . . .
H9 H 0.1135 -0.1605 0.4935 0.033 Uiso 1 1 d . . .
H10 H 0.2726 -0.0343 0.4329 0.037 Uiso 1 1 d . . .
H11 H 0.5282 0.1161 0.2408 0.051 Uiso 1 1 d . . .
H12 H 0.5967 0.1225 0.1590 0.062 Uiso 1 1 d . . .
H13 H 0.5915 0.0326 0.1126 0.064 Uiso 1 1 d . . .
H14 H 0.5263 -0.0623 0.1531 0.052 Uiso 1 1 d . . .
H15 H -0.1550 -0.0929 0.4480 0.046 Uiso 1 1 d . . .
H16 H -0.2140 -0.1490 0.4577 0.046 Uiso 1 1 d . . .
H17 H 0.2701 0.2316 0.2942 0.039 Uiso 1 1 d . . .
H18 H 0.3310 0.2750 0.2545 0.039 Uiso 1 1 d . . .
H19 H -0.1294 -0.2902 0.2868 0.050 Uiso 1 1 d . . .
H20 H -0.2203 -0.3549 0.3324 0.064 Uiso 1 1 d . . .
H21 H -0.2877 -0.3252 0.4056 0.063 Uiso 1 1 d . . .
H22 H -0.2464 -0.2340 0.4381 0.050 Uiso 1 1 d . . .
H23 H -0.0245 0.0137 0.4305 0.031 Uiso 1 1 d . . .
H24 H 0.1300 0.1449 0.3689 0.036 Uiso 1 1 d . . .
H25 H 0.3928 0.2918 0.1862 0.050 Uiso 1 1 d . . .
H26 H 0.4645 0.3041 0.1051 0.061 Uiso 1 1 d . . .
H27 H 0.4562 0.2244 0.0504 0.055 Uiso 1 1 d . . .
H28 H 0.3782 0.1384 0.0819 0.048 Uiso 1 1 d . . .
H29 H -0.3055 0.0902 0.4128 0.060 Uiso 1 1 d . . .
H30 H -0.3649 0.0349 0.4199 0.060 Uiso 1 1 d . . .
H31 H 0.1386 0.3994 0.2722 0.045 Uiso 1 1 d . . .
H32 H 0.2026 0.4403 0.2346 0.045 Uiso 1 1 d . . .
H33 H -0.2811 -0.0933 0.2416 0.052 Uiso 1 1 d . . .
H34 H -0.3769 -0.1592 0.2863 0.061 Uiso 1 1 d . . .
H35 H -0.4267 -0.1436 0.3668 0.057 Uiso 1 1 d . . .
H36 H -0.3981 -0.0510 0.3982 0.049 Uiso 1 1 d . . .
H37 H -0.1799 0.2100 0.3922 0.033 Uiso 1 1 d . . .
H38 H -0.0151 0.3277 0.3379 0.029 Uiso 1 1 d . . .
H39 H 0.2494 0.4791 0.1566 0.057 Uiso 1 1 d . . .
H40 H 0.3133 0.4947 0.0746 0.069 Uiso 1 1 d . . .
H41 H 0.3086 0.4153 0.0219 0.067 Uiso 1 1 d . . .
H42 H 0.2270 0.3328 0.0464 0.054 Uiso 1 1 d . . .
H43 H 0.2836 -0.4955 0.2549 0.040 Uiso 1 1 d . . .
H44 H 0.2137 -0.4242 0.2195 0.040 Uiso 1 1 d . . .
H45 H -0.2948 0.1733 0.0532 0.060 Uiso 1 1 d . . .
H46 H -0.2319 0.0897 0.0625 0.060 Uiso 1 1 d . . .
H47 H 0.2347 -0.4816 0.4759 0.051 Uiso 1 1 d . . .
H48 H 0.3306 -0.5952 0.4950 0.058 Uiso 1 1 d . . .
H49 H 0.3758 -0.6466 0.4267 0.062 Uiso 1 1 d . . .
H50 H 0.3164 -0.5806 0.3358 0.047 Uiso 1 1 d . . .
H51 H 0.0731 -0.2806 0.1493 0.041 Uiso 1 1 d . . .
H52 H -0.0950 -0.0788 0.0888 0.043 Uiso 1 1 d . . .
H53 H -0.3447 0.2672 0.0784 0.055 Uiso 1 1 d . . .
H54 H -0.4141 0.3559 0.1214 0.062 Uiso 1 1 d . . .
H55 H -0.4088 0.3212 0.2180 0.068 Uiso 1 1 d . . .
H56 H -0.3277 0.2014 0.2710 0.060 Uiso 1 1 d . . .
H57 H 0.4005 -0.3769 0.2161 0.048 Uiso 1 1 d . . .
H58 H 0.3375 -0.3010 0.1775 0.048 Uiso 1 1 d . . .
H59 H -0.1769 0.2990 0.0216 0.050 Uiso 1 1 d . . .
H60 H -0.1084 0.2192 0.0310 0.050 Uiso 1 1 d . . .
H61 H 0.3672 -0.3527 0.4327 0.057 Uiso 1 1 d . . .
H62 H 0.4532 -0.4772 0.4520 0.067 Uiso 1 1 d . . .
H63 H 0.4988 -0.5246 0.3787 0.066 Uiso 1 1 d . . .
H64 H 0.4498 -0.4472 0.2886 0.051 Uiso 1 1 d . . .
H65 H 0.1960 -0.1495 0.1070 0.034 Uiso 1 1 d . . .
H66 H 0.0312 0.0555 0.0494 0.033 Uiso 1 1 d . . .
H67 H -0.2341 0.3870 0.0499 0.050 Uiso 1 1 d . . .
H68 H -0.3005 0.4807 0.0898 0.067 Uiso 1 1 d . . .
H69 H -0.2803 0.4515 0.1845 0.061 Uiso 1 1 d . . .
H70 H -0.1910 0.3369 0.2351 0.056 Uiso 1 1 d . . .
H71 H 0.5474 -0.2670 0.1407 0.072 Uiso 1 1 d . . .
H72 H 0.4814 -0.1934 0.1029 0.072 Uiso 1 1 d . . .
H73 H -0.0439 0.4075 -0.0463 0.053 Uiso 1 1 d . . .
H74 H 0.0253 0.3300 -0.0422 0.053 Uiso 1 1 d . . .
H75 H 0.4980 -0.2459 0.3576 0.045 Uiso 1 1 d . . .
H76 H 0.5918 -0.3599 0.3784 0.062 Uiso 1 1 d . . .
H77 H 0.6462 -0.4087 0.3094 0.074 Uiso 1 1 d . . .
H78 H 0.5940 -0.3379 0.2163 0.069 Uiso 1 1 d . . .
H79 H 0.3351 -0.0393 0.0307 0.043 Uiso 1 1 d . . .
H80 H 0.1784 0.1693 -0.0265 0.041 Uiso 1 1 d . . .
H81 H -0.1063 0.4914 -0.0132 0.056 Uiso 1 1 d . . .
H82 H -0.1716 0.5741 0.0344 0.056 Uiso 1 1 d . . .
H83 H -0.1382 0.5475 0.1258 0.057 Uiso 1 1 d . . .
H84 H -0.0412 0.4383 0.1689 0.061 Uiso 1 1 d . . .
H85 H 0.8250 0.6658 0.1809 0.189 Uiso 1 1 d . . .
H86 H 0.7959 0.7268 0.1243 0.189 Uiso 1 1 d . . .
H87 H 0.8597 0.7367 0.1564 0.189 Uiso 1 1 d . . .
H88 H 0.5371 0.2314 0.2968 0.076 Uiso 1 1 d . . .
H89 H 0.6684 0.4449 0.4054 0.121 Uiso 1 1 d . . .
H90 H 0.5094 0.1640 0.2895 0.076 Uiso 1 1 d . . .
H91 H 0.7644 0.4894 0.4475 0.078 Uiso 1 1 d . . .
H92 H 0.7439 0.5103 0.3860 0.078 Uiso 1 1 d . . .
H93 H 0.6929 0.5550 0.4212 0.078 Uiso 1 1 d . . .
H94 H 0.5382 0.9156 0.0484 0.087 Uiso 1 1 d . . .
H95 H 0.5814 0.8886 0.0019 0.087 Uiso 1 1 d . . .
H96 H 0.5201 0.9670 -0.0125 0.087 Uiso 1 1 d . . .
H97 H 0.0279 0.5644 0.2614 0.129 Uiso 1 1 d . . .
H98 H -0.0506 0.5585 0.2453 0.129 Uiso 1 1 d . . .
H99 H 0.0183 0.4863 0.2586 0.129 Uiso 1 1 d . . .
H100 H 0.4374 0.9807 0.4513 0.076 Uiso 1 1 d . . .
H101 H 0.4874 0.8964 0.4745 0.076 Uiso 1 1 d . . .
H102 H 0.4791 0.8631 -0.0204 0.212 Uiso 1 1 d . . .
H103 H 0.6392 0.2440 0.0194 0.157 Uiso 1 1 d . . .
H104 H 0.3081 0.1369 0.4074 0.076 Uiso 1 1 d . . .
H105 H 0.6774 0.1906 -0.0354 0.108 Uiso 1 1 d . . .
H106 H 0.5965 0.1804 -0.0407 0.108 Uiso 1 1 d . . .
H107 H 0.6111 0.2628 -0.0612 0.108 Uiso 1 1 d . . .
H108 H 0.3225 0.1039 0.3592 0.076 Uiso 1 1 d . . .
H109 H 0.2661 0.1819 0.4710 0.076 Uiso 1 1 d . . .
H110 H 0.3468 0.1923 0.4765 0.076 Uiso 1 1 d . . .
H111 H 0.6312 0.2276 0.3900 0.076 Uiso 0.50 1 d P . .
H112 H 0.6484 0.1878 0.4525 0.076 Uiso 0.50 1 d P . .
H113 H 0.3761 1.0158 0.5130 0.076 Uiso 0.50 1 d P . .
H114 H 0.4445 1.0523 0.4933 0.076 Uiso 0.50 1 d P . .
H115 H 0.4446 0.5361 0.0678 0.076 Uiso 0.50 1 d P . .
H116 H 0.5140 0.5674 0.0416 0.076 Uiso 0.50 1 d P . .

loop_
_atom_site_aniso_label
_atom_site_aniso_U_11
_atom_site_aniso_U_22
_atom_site_aniso_U_33
_atom_site_aniso_U_23
_atom_site_aniso_U_13
_atom_site_aniso_U_12
Mn1 0.0331(5) 0.0328(5) 0.0257(5) -0.0155(4) 0.0025(4) -0.0095(4)
Mn2 0.0298(4) 0.0303(5) 0.0188(4) -0.0125(4) 0.0041(3) -0.0083(4)
Mn3 0.0317(5) 0.0370(5) 0.0232(5) -0.0129(4) 0.0059(3) -0.0106(4)
Mn4 0.0321(5) 0.0297(5) 0.0263(5) -0.0180(4) 0.0003(3) -0.0056(4)
Mn5 0.0287(4) 0.0285(5) 0.0179(4) -0.0141(4) 0.0016(3) -0.0054(4)
Mn6 0.0301(5) 0.0344(5) 0.0204(4) -0.0148(4) 0.0052(3) -0.0089(4)
Mn7 0.0335(5) 0.0363(5) 0.0375(5) -0.0246(4) 0.0001(4) -0.0065(4)
Mn8 0.0316(5) 0.0318(5) 0.0232(5) -0.0168(4) 0.0003(3) -0.0049(4)
Mn9 0.0361(5) 0.0334(5) 0.0236(5) -0.0132(4) 0.0030(4) -0.0061(4)
Cl1 0.0490(9) 0.0484(10) 0.0336(8) -0.0274(7) 0.0147(7) -0.0214(7)
Cl2 0.0416(8) 0.0398(8) 0.0273(7) -0.0234(7) 0.0100(6) -0.0151(7)
Cl3 0.0667(11) 0.0460(10) 0.0327(8) -0.0279(8) 0.0180(7) -0.0290(8)
Cl4 0.0658(11) 0.0514(11) 0.0280(8) -0.0234(8) -0.0071(7) 0.0108(9)
Cl5 0.0631(11) 0.0525(10) 0.0244(8) -0.0243(8) -0.0056(7) 0.0084(8)
Cl6 0.0734(13) 0.0675(13) 0.0264(9) -0.0265(9) -0.0028(8) 0.0132(10)
Cl7 0.0841(17) 0.0820(17) 0.0685(15) -0.0369(14) -0.0038(13) 0.0057(14)
Cl8 0.0539(10) 0.0601(11) 0.0408(10) -0.0280(9) 0.0172(8) -0.0274(9)
Cl9 0.0420(9) 0.0522(11) 0.0783(14) -0.0411(11) 0.0032(9) -0.0023(8)
Cl10 0.1016(19) 0.0823(17) 0.0545(14) -0.0314(13) -0.0148(13) 0.0163(15)
Cl11 0.133(3) 0.140(3) 0.080(2) -0.032(2) -0.037(2) -0.023(2)
Cl12 0.113(2) 0.111(2) 0.0736(19) -0.0430(18) 0.0141(16) 0.0146(19)
O1 0.031(2) 0.035(2) 0.025(2) -0.0157(18) 0.0088(16) -0.0144(18)
O2 0.033(2) 0.041(2) 0.026(2) -0.0190(19) 0.0084(17) -0.0141(19)
O3 0.031(2) 0.033(2) 0.024(2) -0.0173(18) 0.0053(16) -0.0094(17)
O4 0.032(2) 0.035(2) 0.021(2) -0.0167(18) 0.0049(16) -0.0105(17)
O5 0.031(2) 0.038(2) 0.035(2) -0.024(2) 0.0038(17) -0.0130(18)
O6 0.038(2) 0.031(2) 0.024(2) -0.0155(18) 0.0032(17) -0.0100(18)
O7 0.035(2) 0.034(2) 0.026(2) -0.0169(18) -0.0012(17) -0.0039(18)
O8 0.038(2) 0.031(2) 0.030(2) -0.0196(19) -0.0042(18) 0.0030(18)
O9 0.032(2) 0.030(2) 0.021(2) -0.0146(17) 0.0009(16) -0.0032(17)
O10 0.036(2) 0.033(2) 0.022(2) -0.0169(18) -0.0016(16) -0.0037(18)
O11 0.032(2) 0.037(2) 0.024(2) -0.0140(19) 0.0047(16) -0.0036(18)
O12 0.037(2) 0.037(2) 0.022(2) -0.0152(18) 0.0016(17) -0.0049(18)
O13 0.237(15) 0.299(18) 0.216(15) -0.121(14) 0.087(12) -0.200(15)
O14 0.197(11) 0.121(8) 0.131(9) 0.010(7) 0.006(8) 0.071(8)
O15 0.225(14) 0.294(17) 0.215(14) -0.199(14) -0.050(11) -0.021(13)
O16 0.088(5) 0.125(7) 0.168(9) -0.099(7) 0.018(5) -0.018(5)
O17 0.134(6) 0.119(6) 0.079(5) -0.057(4) 0.042(4) -0.094(5)
O18 0.056(3) 0.089(5) 0.068(4) -0.036(4) 0.019(3) -0.012(3)
O19 0.112(5) 0.076(4) 0.052(4) -0.029(3) 0.004(4) 0.017(4)
O20 0.060(3) 0.110(5) 0.050(3) -0.045(3) 0.018(3) -0.048(3)
O21 0.079(4) 0.080(4) 0.102(5) -0.055(4) 0.042(4) -0.037(4)
O22 0.065(4) 0.075(4) 0.094(5) -0.056(4) 0.031(3) -0.021(3)
O23 0.066(5) 0.172(9) 0.100(6) -0.041(6) -0.026(4) 0.023(5)
O24 0.067(4) 0.067(4) 0.158(7) -0.074(5) 0.031(4) -0.012(3)
O25 0.086(5) 0.128(7) 0.113(6) -0.077(6) -0.020(5) 0.027(5)
O26 0.287(14) 0.088(6) 0.059(5) -0.003(4) -0.008(7) -0.081(8)
O27 0.118(6) 0.101(5) 0.061(4) -0.049(4) -0.024(4) 0.040(5)
O28 0.132(8) 0.290(15) 0.111(7) -0.086(9) -0.001(6) -0.120(9)
O29 0.57(4) 0.077(9) 0.56(4) 0.015(15) -0.41(4) -0.030(15)
O30 0.198(12) 0.144(10) 0.238(14) -0.089(10) -0.137(11) 0.071(9)
O31 0.134(10) 0.42(3) 0.133(11) 0.104(14) -0.041(8) -0.111(14)
O32 0.165(12) 0.64(4) 0.159(13) -0.24(2) -0.036(10) -0.011(18)
O33 0.128(10) 0.35(2) 0.239(17) -0.162(16) 0.070(10) 0.033(11)
O34 0.307(19) 0.172(13) 0.144(12) -0.045(10) -0.020(12) 0.056(13)
O35 0.156(9) 0.238(12) 0.056(5) -0.053(7) 0.001(5) 0.081(8)
O36 0.49(3) 0.37(3) 0.200(16) -0.146(17) 0.031(18) -0.31(3)
N1 0.044(3) 0.030(3) 0.033(3) -0.012(2) 0.000(2) -0.011(2)

loop_
_atom_type_symbol
_atom_type_description
_atom_type_scat_dispersion_real
_atom_type_scat_dispersion_imag
_atom_type_scat_source
C C 0.0033 0.0016 'International Tables Vol C Tables 4.2.6.8 and 6.1.1.4'
H H 0.0000 0.0000 'International Tables Vol C Tables 4.2.6.8 and 6.1.1.4'
N N 0.0061 0.0033 'International Tables Vol C Tables 4.2.6.8 and 6.1.1.4'
O O 0.0106 0.0060 'International Tables Vol C Tables 4.2.6.8 and 6.1.1.4'
Mn Mn 0.3368 0.7283 'International Tables Vol C Tables 4.2.6.8 and 6.1.1.4'
Cl Cl 0.1484 0.1585 'International Tables Vol C Tables 4.2.6.8 and 6.1.1.4'
